data_7042467
loop_
_publ_author_name
'Lara, Rebeca'
'Lalinde, Elena'
'Moreno, M. Teresa'

_publ_section_title
;
 Phosphorescent platinum(ii) alkynyls end-capped with benzothiazole units.
;
_journal_issue 14
_journal_name_full 'Dalton transactions (Cambridge, England : 2003)'
_journal_page_first 4628
_journal_page_last 4641
_journal_paper_doi 10.1039/c7dt00029d
_journal_volume 46
_journal_year 2017
_chemical_formula_moiety 'C42.67 H47.33 Cl1.33 N2 P2 Pt S2'
_chemical_formula_sum 'C42.67 H47.33 Cl1.33 N2 P2 Pt S2'
_chemical_formula_weight 956.57
_space_group_IT_number 2
_symmetry_cell_setting triclinic
_symmetry_Int_Tables_number 2
_symmetry_space_group_name_Hall '-P 1'
_symmetry_space_group_name_H-M 'P -1'
_atom_sites_solution_hydrogens geom
_audit_conform_dict_location ftp://ftp.iucr.org/pub/cif_core.dic
_audit_conform_dict_name cif_core.dic
_audit_conform_dict_version 2.4.3
_audit_creation_date 2016-12-12T13:50:22-00:00
_audit_creation_method 'WinGX routine CIF_UPDATE'
_audit_update_record
;
2017-01-03 deposited with the CCDC.
2017-03-13 downloaded from the CCDC.
;
_cell_angle_alpha 98.6030(10)
_cell_angle_beta 103.088(2)
_cell_angle_gamma 96.530(2)
_cell_formula_units_Z 3
_cell_length_a 9.3890(2)
_cell_length_b 18.2765(7)
_cell_length_c 19.0399(7)
_cell_measurement_reflns_used 4290
_cell_measurement_temperature 173.0(10)
_cell_measurement_theta_max 25.681
_cell_measurement_theta_min 2.254
_cell_measurement_wavelength 0.71073
_cell_volume 3109.36(18)
_computing_cell_refinement 'HKL Scalepack (Otwinowski & Minor 1997)'
_computing_data_collection 'Collect (Bruker AXS BV, 1997-2004)'
_computing_data_reduction 'HKL Denzo and Scalepack (Otwinowski & Minor 1997)'
_computing_molecular_graphics 'Ortep for Windows (Farrugia, 2012)'
_computing_publication_material 'WinGX publication routines (Farrugia, 2012)'
_computing_structure_refinement 'SHELXL-2014/7 (Sheldrick, 2014)'
_diffrn_ambient_temperature 173.0(10)
_diffrn_detector 'CCD plate'
_diffrn_detector_area_resol_mean 9
_diffrn_measured_fraction_theta_full 0.997
_diffrn_measured_fraction_theta_max 0.997
_diffrn_measurement_device '95mm CCD camera on \k-goniostat'
_diffrn_measurement_device_type KappaCCD
_diffrn_measurement_method 'CCD rotation images, thick slices'
_diffrn_orient_matrix_UB_11 -0.016319
_diffrn_orient_matrix_UB_12 -0.035172
_diffrn_orient_matrix_UB_13 -0.047652
_diffrn_orient_matrix_UB_21 0.018037
_diffrn_orient_matrix_UB_22 0.043413
_diffrn_orient_matrix_UB_23 -0.024845
_diffrn_orient_matrix_UB_31 0.107949
_diffrn_orient_matrix_UB_32 -0.003773
_diffrn_orient_matrix_UB_33 0.010877
_diffrn_radiation_monochromator 'horizonally mounted graphite crystal'
_diffrn_radiation_probe x-ray
_diffrn_radiation_type MoK\a
_diffrn_radiation_wavelength 0.71073
_diffrn_reflns_av_R_equivalents 0.0546
_diffrn_reflns_av_unetI/netI 0.0415
_diffrn_reflns_Laue_measured_fraction_full 0.997
_diffrn_reflns_Laue_measured_fraction_max 0.997
_diffrn_reflns_limit_h_max 11
_diffrn_reflns_limit_h_min -11
_diffrn_reflns_limit_k_max 22
_diffrn_reflns_limit_k_min -22
_diffrn_reflns_limit_l_max 23
_diffrn_reflns_limit_l_min -23
_diffrn_reflns_number 45192
_diffrn_reflns_point_group_measured_fraction_full 0.997
_diffrn_reflns_point_group_measured_fraction_max 0.997
_diffrn_reflns_theta_full 25.242
_diffrn_reflns_theta_max 25.681
_diffrn_reflns_theta_min 2.254
_diffrn_source 'Enraf Nonius FR590'
_diffrn_standards_number 0
_exptl_absorpt_coefficient_mu 3.681
_exptl_absorpt_correction_T_max 0.2597
_exptl_absorpt_correction_T_min 0.2082
_exptl_absorpt_correction_type multi-scan
_exptl_absorpt_process_details
;
        [c.f. r.h. blessing, acta cryst. (1995), a51, 33-38]
;
_exptl_crystal_colour brown
_exptl_crystal_density_diffrn 1.533
_exptl_crystal_density_method 'not measured'
_exptl_crystal_description needle
_exptl_crystal_F_000 1440
_exptl_crystal_recrystallization_method 'Re-crystallisation from solvent'
_exptl_crystal_size_max 0.4
_exptl_crystal_size_mid 0.25
_exptl_crystal_size_min 0.15
_refine_diff_density_max 1.811
_refine_diff_density_min -2.07
_refine_diff_density_rms 0.113
_refine_ls_extinction_method none
_refine_ls_goodness_of_fit_ref 1.032
_refine_ls_hydrogen_treatment constr
_refine_ls_matrix_type full
_refine_ls_number_constraints 0
_refine_ls_number_parameters 705
_refine_ls_number_reflns 11781
_refine_ls_number_restraints 0
_refine_ls_restrained_S_all 1.032
_refine_ls_R_factor_all 0.0545
_refine_ls_R_factor_gt 0.04
_refine_ls_shift/su_max 0.002
_refine_ls_shift/su_mean 0
_refine_ls_structure_factor_coef Fsqd
_refine_ls_weighting_details 'w=1/[\s^2^(Fo^2^)+(0.0643P)^2^+1.5896P] where P=(Fo^2^+2Fc^2^)/3'
_refine_ls_weighting_scheme calc
_refine_ls_wR_factor_gt 0.0988
_refine_ls_wR_factor_ref 0.1064
_reflns_Friedel_coverage 0
_reflns_number_gt 9526
_reflns_number_total 11781
_reflns_threshold_expression 'I > 2\s(I)'
_cod_data_source_file c7dt00029d2.cif
_cod_data_source_block 2
_cod_depositor_comments 'Adding full bibliography for 7042467--7042468.cif.'
_cod_database_code 7042467
_shelx_estimated_absorpt_t_min 0.321
_shelx_estimated_absorpt_t_max 0.608

loop_
_symmetry_equiv_pos_as_xyz
'x, y, z'
'-x, -y, -z'

loop_
_atom_site_label
_atom_site_type_symbol
_atom_site_fract_x
_atom_site_fract_y
_atom_site_fract_z
_atom_site_U_iso_or_equiv
_atom_site_adp_type
_atom_site_occupancy
_atom_site_site_symmetry_order
_atom_site_calc_flag
_atom_site_refinement_flags_posn
_atom_site_refinement_flags_adp
_atom_site_refinement_flags_occupancy
_atom_site_disorder_assembly
_atom_site_disorder_group
Pt1 Pt 0.54617(2) 0.61641(2) 0.85585(2) 0.03866(8) Uani 1 1 d . . . . .
Pt2 Pt 0.5 0 0.5 0.04533(9) Uani 1 2 d S . P . .
P1 P 0.67109(14) 0.54490(7) 0.78802(7) 0.0452(3) Uani 1 1 d . . . . .
P2 P 0.41175(15) 0.69190(8) 0.91490(8) 0.0511(3) Uani 1 1 d . . . . .
P3 P 0.72507(14) 0.05984(9) 0.57193(7) 0.0505(3) Uani 1 1 d . . . . .
S1 S 1.11709(15) 1.10500(7) 0.84271(7) 0.0509(3) Uani 1 1 d . . . . .
N1 N 1.1646(4) 1.0159(2) 0.7325(2) 0.0474(10) Uani 1 1 d . . . . .
C1 C 0.6795(5) 0.7062(3) 0.8449(3) 0.0437(11) Uani 1 1 d . . . . .
C2 C 0.7571(5) 0.7580(3) 0.8356(3) 0.0464(12) Uani 1 1 d . . . . .
C3 C 0.8463(5) 0.8232(3) 0.8256(3) 0.0445(11) Uani 1 1 d . . . . .
C4 C 0.9351(6) 0.8180(3) 0.7758(3) 0.0548(14) Uani 1 1 d . . . . .
H4 H 0.9381 0.7713 0.7496 0.066 Uiso 1 1 calc R U . . .
C5 C 1.0187(6) 0.8803(3) 0.7645(3) 0.0530(13) Uani 1 1 d . . . . .
H5 H 1.0759 0.8748 0.7305 0.064 Uiso 1 1 calc R U . . .
C6 C 0.8475(6) 0.8949(3) 0.8638(3) 0.0550(14) Uani 1 1 d . . . . .
H6 H 0.79 0.9009 0.8975 0.066 Uiso 1 1 calc R U . . .
C7 C 0.9314(6) 0.9564(3) 0.8527(3) 0.0538(13) Uani 1 1 d . . . . .
H7 H 0.93 1.0032 0.8793 0.065 Uiso 1 1 calc R U . . .
C8 C 1.0187(5) 0.9508(3) 0.8028(3) 0.0425(11) Uani 1 1 d . . . . .
C9 C 1.1021(5) 1.0168(3) 0.7880(3) 0.0410(11) Uani 1 1 d . . . . .
C10 C 1.2151(5) 1.1435(3) 0.7867(3) 0.0434(11) Uani 1 1 d . . . . .
C11 C 1.2735(6) 1.2182(3) 0.7918(3) 0.0537(13) Uani 1 1 d . . . . .
H11 H 1.2667 1.2548 0.83 0.064 Uiso 1 1 calc R U . . .
C12 C 1.3417(6) 1.2362(3) 0.7384(3) 0.0602(15) Uani 1 1 d . . . . .
H12 H 1.381 1.2857 0.7404 0.072 Uiso 1 1 calc R U . . .
C13 C 1.3524(6) 1.1813(3) 0.6817(3) 0.0611(15) Uani 1 1 d . . . . .
H13 H 1.398 1.1951 0.6461 0.073 Uiso 1 1 calc R U . . .
C14 C 1.2977(6) 1.1072(3) 0.6766(3) 0.0536(13) Uani 1 1 d . . . . .
H14 H 1.3062 1.0709 0.6386 0.064 Uiso 1 1 calc R U . . .
C15 C 1.2281(5) 1.0881(3) 0.7310(3) 0.0436(11) Uani 1 1 d . . . . .
C16 C 0.4098(5) 0.5269(3) 0.8639(3) 0.0448(11) Uani 1 1 d . . . . .
C17 C 0.3245(5) 0.4764(3) 0.8695(3) 0.0458(12) Uani 1 1 d . . . . .
C18 C 0.2213(5) 0.4166(3) 0.8810(3) 0.0435(11) Uani 1 1 d . . . . .
C19 C 0.2452(6) 0.3899(3) 0.9468(3) 0.0487(12) Uani 1 1 d . . . . .
H19 H 0.329 0.4108 0.984 0.058 Uiso 1 1 calc R U . . .
C20 C 0.0942(5) 0.3839(3) 0.8265(3) 0.0474(12) Uani 1 1 d . . . . .
H20 H 0.0756 0.4004 0.7819 0.057 Uiso 1 1 calc R U . . .
C21 C 0.1474(6) 0.3331(3) 0.9580(3) 0.0493(12) Uani 1 1 d . . . . .
H21 H 0.1664 0.3163 1.0025 0.059 Uiso 1 1 calc R U . . .
C22 C -0.0045(6) 0.3275(3) 0.8380(3) 0.0508(13) Uani 1 1 d . . . . .
H22 H -0.0893 0.307 0.8013 0.061 Uiso 1 1 calc R U . . .
C23 C 0.0219(5) 0.3008(3) 0.9040(3) 0.0444(11) Uani 1 1 d . . . . .
C24 C -0.0814(6) 0.2387(3) 0.9141(3) 0.0453(12) Uani 1 1 d . . . . .
C31 C 0.6684(7) 0.5743(4) 0.7014(3) 0.0642(16) Uani 1 1 d . . . . .
H31A H 0.7166 0.6258 0.7105 0.077 Uiso 1 1 calc R U . . .
H31B H 0.7244 0.5436 0.6751 0.077 Uiso 1 1 calc R U . . .
C32 C 0.5132(8) 0.5681(4) 0.6542(4) 0.085(2) Uani 1 1 d . . . . .
H32A H 0.5174 0.5842 0.6088 0.127 Uiso 1 1 calc R U . . .
H32B H 0.4658 0.5169 0.6441 0.127 Uiso 1 1 calc R U . . .
H32C H 0.458 0.5991 0.6795 0.127 Uiso 1 1 calc R U . . .
C33 C 0.8674(6) 0.5526(3) 0.8305(3) 0.0617(16) Uani 1 1 d . . . . .
H33A H 0.915 0.5285 0.7951 0.074 Uiso 1 1 calc R U . . .
H33B H 0.9102 0.6052 0.8432 0.074 Uiso 1 1 calc R U . . .
C34 C 0.9008(7) 0.5178(4) 0.8991(4) 0.0744(19) Uani 1 1 d . . . . .
H34A H 1.0059 0.5238 0.9186 0.112 Uiso 1 1 calc R U . . .
H34B H 0.8563 0.5421 0.935 0.112 Uiso 1 1 calc R U . . .
H34C H 0.8611 0.4654 0.8868 0.112 Uiso 1 1 calc R U . . .
C35 C 0.6012(6) 0.4444(3) 0.7640(3) 0.0514(13) Uani 1 1 d . . . . .
H35A H 0.6136 0.4242 0.809 0.062 Uiso 1 1 calc R U . . .
H35B H 0.4959 0.4379 0.7417 0.062 Uiso 1 1 calc R U . . .
C36 C 0.6737(7) 0.3979(3) 0.7122(3) 0.0674(16) Uani 1 1 d . . . . .
H36A H 0.6293 0.3464 0.7032 0.101 Uiso 1 1 calc R U . . .
H36B H 0.6595 0.416 0.6666 0.101 Uiso 1 1 calc R U . . .
H36C H 0.7776 0.4023 0.7342 0.101 Uiso 1 1 calc R U . . .
C37 C 0.4667(8) 0.7911(4) 0.9271(4) 0.0768(19) Uani 1 1 d . . . . .
H37A H 0.4831 0.8033 0.8815 0.092 Uiso 1 1 calc R U . . .
H37B H 0.386 0.816 0.9378 0.092 Uiso 1 1 calc R U . . .
C38 C 0.6070(7) 0.8223(4) 0.9886(4) 0.0798(19) Uani 1 1 d . . . . .
H38A H 0.6291 0.8755 0.9918 0.12 Uiso 1 1 calc R U . . .
H38B H 0.5911 0.8119 1.0344 0.12 Uiso 1 1 calc R U . . .
H38C H 0.6883 0.7992 0.978 0.12 Uiso 1 1 calc R U . . .
C39 C 0.4029(12) 0.6831(5) 1.0096(5) 0.122(3) Uani 1 1 d . . . . .
H39A H 0.504 0.6908 1.0392 0.146 Uiso 1 1 calc R U . . .
H39B H 0.3568 0.7243 1.028 0.146 Uiso 1 1 calc R U . . .
C40 C 0.3300(10) 0.6173(5) 1.0234(4) 0.102(3) Uani 1 1 d . . . . .
H40A H 0.336 0.6222 1.0749 0.153 Uiso 1 1 calc R U . . .
H40B H 0.2281 0.6093 0.9967 0.153 Uiso 1 1 calc R U . . .
H40C H 0.3761 0.5756 1.008 0.153 Uiso 1 1 calc R U . . .
C41 C 0.2226(7) 0.6747(5) 0.8639(5) 0.095(2) Uani 1 1 d . . . . .
H41A H 0.1817 0.6229 0.8616 0.114 Uiso 1 1 calc R U . . .
H41B H 0.1662 0.7064 0.8887 0.114 Uiso 1 1 calc R U . . .
C42 C 0.2088(8) 0.6903(5) 0.7866(4) 0.095(2) Uani 1 1 d . . . . .
H42A H 0.1064 0.6806 0.7604 0.143 Uiso 1 1 calc R U . . .
H42B H 0.2478 0.7417 0.7889 0.143 Uiso 1 1 calc R U . . .
H42C H 0.2633 0.6583 0.7618 0.143 Uiso 1 1 calc R U . . .
C43 C 0.5767(5) -0.0975(3) 0.5072(3) 0.0494(13) Uani 1 1 d . . . . .
C44 C 0.6236(6) -0.1541(4) 0.5132(3) 0.0586(15) Uani 1 1 d . . . . .
C45 C 0.6806(6) -0.2231(3) 0.5234(3) 0.0547(13) Uani 1 1 d . . . . .
C46 C 0.8211(6) -0.2215(4) 0.5708(3) 0.0640(15) Uani 1 1 d . . . . .
H46 H 0.8776 -0.1756 0.5944 0.077 Uiso 1 1 calc R U . . .
C47 C 0.6006(6) -0.2933(3) 0.4893(3) 0.0568(14) Uani 1 1 d . . . . .
H47 H 0.5076 -0.2963 0.458 0.068 Uiso 1 1 calc R U . . .
C48 C 0.8758(6) -0.2863(3) 0.5825(3) 0.0579(14) Uani 1 1 d . . . . .
H48 H 0.9691 -0.2835 0.6134 0.069 Uiso 1 1 calc R U . . .
C49 C 0.6560(6) -0.3580(3) 0.5010(3) 0.0579(14) Uani 1 1 d . . . . .
H49 H 0.601 -0.4041 0.4767 0.07 Uiso 1 1 calc R U . . .
C50 C 0.7950(6) -0.3555(3) 0.5492(3) 0.0521(13) Uani 1 1 d . . . . .
C51 C 0.8536(6) -0.4232(4) 0.5634(3) 0.0495(13) Uani 1 1 d . . . . .
C58 C 0.8698(6) 0.0519(4) 0.5233(3) 0.0655(16) Uani 1 1 d . . . . .
H58A H 0.9644 0.0738 0.5567 0.079 Uiso 1 1 calc R U . . .
H58B H 0.8732 -0.0007 0.5074 0.079 Uiso 1 1 calc R U . . .
C59 C 0.8474(8) 0.0902(4) 0.4570(4) 0.088(2) Uani 1 1 d . . . . .
H59A H 0.9268 0.0842 0.4335 0.133 Uiso 1 1 calc R U . . .
H59B H 0.755 0.0681 0.4231 0.133 Uiso 1 1 calc R U . . .
H59C H 0.8462 0.1426 0.4724 0.133 Uiso 1 1 calc R U . . .
C60 C 0.7856(7) 0.0187(4) 0.6525(3) 0.0731(18) Uani 1 1 d . . . . .
H60A H 0.7935 -0.0335 0.6373 0.088 Uiso 1 1 calc R U . . .
H60B H 0.8828 0.0444 0.68 0.088 Uiso 1 1 calc R U . . .
C61 C 0.6801(9) 0.0237(5) 0.7008(4) 0.102(3) Uani 1 1 d . . . . .
H61A H 0.7152 0.0015 0.7428 0.153 Uiso 1 1 calc R U . . .
H61B H 0.6734 0.0754 0.7166 0.153 Uiso 1 1 calc R U . . .
H61C H 0.5842 -0.0024 0.674 0.153 Uiso 1 1 calc R U . . .
C62 C 0.7388(6) 0.1599(3) 0.6063(3) 0.0643(15) Uani 1 1 d . . . . .
H62A H 0.7223 0.1857 0.5648 0.077 Uiso 1 1 calc R U . . .
H62B H 0.6604 0.1674 0.631 0.077 Uiso 1 1 calc R U . . .
C63 C 0.8861(8) 0.1958(4) 0.6589(4) 0.087(2) Uani 1 1 d . . . . .
H63A H 0.8843 0.2481 0.6743 0.131 Uiso 1 1 calc R U . . .
H63B H 0.9025 0.1718 0.701 0.131 Uiso 1 1 calc R U . . .
H63C H 0.9644 0.1901 0.6347 0.131 Uiso 1 1 calc R U . . .
C64 C 0.4834(9) 0.8079(5) 0.6782(4) 0.109(3) Uani 1 1 d . . . . .
H64A H 0.5493 0.7817 0.7089 0.131 Uiso 1 1 calc R U . . .
H64B H 0.5393 0.8328 0.6492 0.131 Uiso 1 1 calc R U . . .
Cl1 Cl 0.3365(3) 0.74247(15) 0.61907(14) 0.1251(8) Uani 1 1 d . . . . .
Cl2 Cl 0.4192(3) 0.87379(14) 0.73296(15) 0.1237(8) Uani 1 1 d . . . . .
N2A N -0.1999(11) 0.2104(5) 0.8708(6) 0.050(2) Uani 0.694(8) 1 d . . P A 1
S2A S -0.0327(3) 0.19467(16) 0.99329(17) 0.0470(8) Uani 0.694(8) 1 d . . P A 1
C30A C -0.1953(15) 0.1311(7) 0.9571(10) 0.0579(13) Uani 0.694(8) 1 d . . P A 1
C29A C -0.2498(11) 0.0709(6) 0.9860(5) 0.0579(13) Uani 0.694(8) 1 d . . P A 1
H29A H -0.1993 0.0592 1.0299 0.07 Uiso 0.694(8) 1 calc R U P A 1
C28A C -0.3851(12) 0.0292(6) 0.9448(6) 0.0579(13) Uani 0.694(8) 1 d . . P A 1
H28A H -0.4239 -0.0126 0.9607 0.07 Uiso 0.694(8) 1 calc R U P A 1
C27A C -0.4632(10) 0.0485(5) 0.8804(6) 0.0579(13) Uani 0.694(8) 1 d . . P A 1
H27A H -0.5537 0.0201 0.8549 0.07 Uiso 0.694(8) 1 calc R U P A 1
C26A C -0.4084(10) 0.1091(5) 0.8542(5) 0.0579(13) Uani 0.694(8) 1 d . . P A 1
H26A H -0.4616 0.1226 0.8118 0.07 Uiso 0.694(8) 1 calc R U P A 1
C25A C -0.2715(18) 0.1497(8) 0.8926(11) 0.0579(13) Uani 0.694(8) 1 d . . P A 1
N2B N -0.065(2) 0.2081(12) 0.9629(14) 0.050(5) Uani 0.306(8) 1 d . . P A 2
S2B S -0.2525(8) 0.2033(4) 0.8381(4) 0.0529(19) Uani 0.306(8) 1 d . . P A 2
C25B C -0.178(3) 0.1463(13) 0.9571(17) 0.043(2) Uani 0.306(8) 1 d . . P A 2
C26B C -0.185(2) 0.0982(10) 1.0040(10) 0.043(2) Uani 0.306(8) 1 d . . P A 2
H26B H -0.114 0.1036 1.0482 0.052 Uiso 0.306(8) 1 calc R U P A 2
C27B C -0.303(2) 0.0403(11) 0.9824(10) 0.043(2) Uani 0.306(8) 1 d . . P A 2
H27B H -0.3083 0.0061 1.0138 0.052 Uiso 0.306(8) 1 calc R U P A 2
C28B C -0.418(2) 0.0281(12) 0.9170(11) 0.043(2) Uani 0.306(8) 1 d . . P A 2
H28B H -0.4967 -0.0109 0.9069 0.052 Uiso 0.306(8) 1 calc R U P A 2
C29B C -0.407(2) 0.0765(11) 0.8694(10) 0.043(2) Uani 0.306(8) 1 d . . P A 2
H29B H -0.4768 0.0691 0.8246 0.052 Uiso 0.306(8) 1 calc R U P A 2
C30B C -0.291(4) 0.1382(16) 0.888(2) 0.043(2) Uani 0.306(8) 1 d . . P A 2
N3A N 0.9744(13) -0.4279(9) 0.6138(9) 0.051(3) Uani 0.679(8) 1 d . . P B 1
S3A S 0.7672(5) -0.5149(2) 0.5150(2) 0.0563(10) Uani 0.679(8) 1 d . . P B 1
C57A C 0.9077(11) -0.5539(5) 0.5633(5) 0.0591(12) Uani 0.679(8) 1 d . . P B 1
C56A C 0.9316(10) -0.6288(5) 0.5558(5) 0.0591(12) Uani 0.679(8) 1 d . . P B 1
H56A H 0.8643 -0.6666 0.5226 0.071 Uiso 0.679(8) 1 calc R U P B 1
C55A C 1.0583(10) -0.6438(6) 0.5994(5) 0.0591(12) Uani 0.679(8) 1 d . . P B 1
H55A H 1.08 -0.6923 0.5931 0.071 Uiso 0.679(8) 1 calc R U P B 1
C54A C 1.1541(10) -0.5901(5) 0.6517(5) 0.0591(12) Uani 0.679(8) 1 d . . P B 1
H54A H 1.2365 -0.6036 0.6813 0.071 Uiso 0.679(8) 1 calc R U P B 1
C53A C 1.1315(10) -0.5156(5) 0.6619(5) 0.0591(12) Uani 0.679(8) 1 d . . P B 1
H53A H 1.1952 -0.4791 0.6983 0.071 Uiso 0.679(8) 1 calc R U P B 1
C52A C 1.0072(12) -0.4985(6) 0.6143(6) 0.0591(12) Uani 0.679(8) 1 d . . P B 1
N3B N 0.782(4) -0.4809(16) 0.5281(17) 0.068(8) Uani 0.321(8) 1 d . . P B 2
S3B S 1.0283(11) -0.4146(7) 0.6215(7) 0.059(2) Uani 0.321(8) 1 d . . P B 2
C52B C 0.8713(18) -0.5376(7) 0.5545(9) 0.070(3) Uani 0.321(8) 1 d G . P B 2
C53B C 0.8273(14) -0.6145(8) 0.5333(7) 0.070(3) Uani 0.321(8) 1 d G . P B 2
H53B H 0.7383 -0.6333 0.4989 0.084 Uiso 0.321(8) 1 calc R U P B 2
C54B C 0.9162(16) -0.6633(6) 0.5636(8) 0.070(3) Uani 0.321(8) 1 d G . P B 2
H54B H 0.8868 -0.7148 0.5495 0.084 Uiso 0.321(8) 1 calc R U P B 2
C55B C 1.0492(16) -0.6353(8) 0.6151(7) 0.070(3) Uani 0.321(8) 1 d G . P B 2
H55B H 1.1087 -0.6679 0.6354 0.084 Uiso 0.321(8) 1 calc R U P B 2
C56B C 1.0932(15) -0.5583(9) 0.6363(7) 0.070(3) Uani 0.321(8) 1 d G . P B 2
H56B H 1.1822 -0.5396 0.6707 0.084 Uiso 0.321(8) 1 calc R U P B 2
C57B C 1.004(2) -0.5095(6) 0.6060(10) 0.070(3) Uani 0.321(8) 1 d G . P B 2

loop_
_atom_site_aniso_label
_atom_site_aniso_U_11
_atom_site_aniso_U_22
_atom_site_aniso_U_33
_atom_site_aniso_U_23
_atom_site_aniso_U_13
_atom_site_aniso_U_12
Pt1 0.03422(11) 0.04474(12) 0.03835(12) 0.01034(8) 0.01249(8) 0.00076(8)
Pt2 0.03403(15) 0.0674(2) 0.03594(15) 0.01088(13) 0.00705(11) 0.01472(12)
P1 0.0415(7) 0.0478(8) 0.0482(8) 0.0073(6) 0.0194(6) -0.0004(6)
P2 0.0492(8) 0.0547(8) 0.0559(8) 0.0117(7) 0.0254(6) 0.0077(6)
P3 0.0347(7) 0.0746(10) 0.0415(7) 0.0097(7) 0.0063(5) 0.0127(6)
S1 0.0573(8) 0.0469(7) 0.0499(7) 0.0063(6) 0.0209(6) 0.0014(6)
N1 0.041(2) 0.051(3) 0.051(3) 0.013(2) 0.0110(19) 0.0020(19)
C1 0.042(3) 0.047(3) 0.039(3) 0.003(2) 0.012(2) 0.001(2)
C2 0.045(3) 0.047(3) 0.048(3) 0.008(2) 0.016(2) 0.002(2)
C3 0.040(3) 0.049(3) 0.043(3) 0.012(2) 0.009(2) 0.000(2)
C4 0.057(3) 0.046(3) 0.062(3) -0.002(3) 0.028(3) -0.001(2)
C5 0.047(3) 0.054(3) 0.063(3) 0.010(3) 0.026(3) 0.002(2)
C6 0.067(4) 0.045(3) 0.062(3) 0.013(3) 0.034(3) 0.004(3)
C7 0.068(4) 0.043(3) 0.058(3) 0.011(3) 0.030(3) 0.006(2)
C8 0.038(3) 0.043(3) 0.044(3) 0.009(2) 0.010(2) 0.001(2)
C9 0.040(3) 0.046(3) 0.036(3) 0.010(2) 0.006(2) 0.005(2)
C10 0.036(3) 0.046(3) 0.049(3) 0.012(2) 0.010(2) 0.005(2)
C11 0.055(3) 0.046(3) 0.061(3) 0.011(3) 0.015(3) 0.010(2)
C12 0.055(3) 0.046(3) 0.084(4) 0.022(3) 0.022(3) 0.002(3)
C13 0.055(3) 0.068(4) 0.068(4) 0.030(3) 0.023(3) 0.003(3)
C14 0.048(3) 0.060(3) 0.057(3) 0.011(3) 0.021(3) 0.006(2)
C15 0.034(2) 0.050(3) 0.046(3) 0.013(2) 0.007(2) 0.003(2)
C16 0.041(3) 0.053(3) 0.045(3) 0.014(2) 0.018(2) 0.008(2)
C17 0.046(3) 0.047(3) 0.047(3) 0.007(2) 0.017(2) 0.007(2)
C18 0.045(3) 0.038(3) 0.050(3) 0.006(2) 0.019(2) 0.004(2)
C19 0.048(3) 0.053(3) 0.042(3) 0.005(2) 0.011(2) -0.004(2)
C20 0.050(3) 0.050(3) 0.044(3) 0.010(2) 0.015(2) 0.005(2)
C21 0.057(3) 0.048(3) 0.044(3) 0.010(2) 0.017(2) -0.001(2)
C22 0.044(3) 0.055(3) 0.052(3) 0.011(3) 0.010(2) 0.003(2)
C23 0.045(3) 0.041(3) 0.048(3) 0.006(2) 0.019(2) 0.002(2)
C24 0.044(3) 0.046(3) 0.048(3) 0.008(3) 0.018(3) 0.003(2)
C31 0.082(4) 0.069(4) 0.051(3) 0.012(3) 0.034(3) 0.007(3)
C32 0.108(6) 0.100(6) 0.056(4) 0.026(4) 0.029(4) 0.022(4)
C33 0.039(3) 0.061(4) 0.083(4) -0.003(3) 0.022(3) 0.001(2)
C34 0.051(4) 0.094(5) 0.072(4) -0.003(4) 0.009(3) 0.021(3)
C35 0.046(3) 0.050(3) 0.057(3) 0.004(3) 0.019(2) -0.003(2)
C36 0.068(4) 0.061(4) 0.072(4) -0.002(3) 0.023(3) 0.009(3)
C37 0.084(5) 0.072(4) 0.085(5) 0.008(4) 0.039(4) 0.027(4)
C38 0.079(5) 0.083(5) 0.065(4) -0.012(4) 0.013(3) 0.003(4)
C39 0.161(9) 0.117(7) 0.133(8) 0.041(6) 0.106(7) 0.047(6)
C40 0.137(7) 0.105(6) 0.078(5) 0.026(5) 0.057(5) 0.004(5)
C41 0.056(4) 0.097(6) 0.128(7) 0.004(5) 0.023(4) 0.018(4)
C42 0.063(4) 0.117(7) 0.096(6) 0.016(5) -0.005(4) 0.026(4)
C43 0.039(3) 0.071(4) 0.039(3) 0.013(3) 0.007(2) 0.014(3)
C44 0.048(3) 0.084(5) 0.046(3) 0.016(3) 0.011(2) 0.017(3)
C45 0.052(3) 0.071(4) 0.045(3) 0.011(3) 0.012(2) 0.021(3)
C46 0.050(3) 0.069(4) 0.066(4) 0.007(3) 0.003(3) 0.012(3)
C47 0.049(3) 0.069(4) 0.050(3) 0.011(3) 0.003(2) 0.015(3)
C48 0.044(3) 0.071(4) 0.054(3) 0.005(3) 0.002(2) 0.018(3)
C49 0.051(3) 0.066(4) 0.052(3) 0.006(3) 0.006(3) 0.007(3)
C50 0.046(3) 0.073(4) 0.040(3) 0.012(3) 0.013(2) 0.017(3)
C51 0.046(3) 0.065(4) 0.040(3) 0.009(3) 0.015(2) 0.007(3)
C58 0.042(3) 0.091(5) 0.063(4) 0.005(3) 0.018(3) 0.009(3)
C59 0.094(5) 0.098(5) 0.088(5) 0.023(4) 0.051(4) 0.008(4)
C60 0.062(4) 0.100(5) 0.049(3) 0.023(3) -0.007(3) 0.004(3)
C61 0.098(6) 0.154(8) 0.066(5) 0.048(5) 0.025(4) 0.024(5)
C62 0.052(3) 0.081(4) 0.056(3) 0.003(3) 0.010(3) 0.010(3)
C63 0.074(5) 0.085(5) 0.079(5) -0.001(4) -0.008(4) -0.008(4)
C64 0.078(5) 0.159(9) 0.089(6) 0.024(6) 0.018(4) 0.020(5)
Cl1 0.1219(19) 0.138(2) 0.0989(16) 0.0114(15) 0.0000(14) 0.0222(16)
Cl2 0.139(2) 0.1180(19) 0.1201(19) 0.0103(15) 0.0607(16) 0.0005(15)
N2A 0.049(6) 0.054(5) 0.048(5) 0.018(5) 0.009(4) 0.007(4)
S2A 0.0465(14) 0.0549(14) 0.0449(17) 0.0197(12) 0.0161(12) 0.0053(10)
C30A 0.050(3) 0.053(3) 0.075(3) 0.016(2) 0.025(2) 0.0002(19)
C29A 0.050(3) 0.053(3) 0.075(3) 0.016(2) 0.025(2) 0.0002(19)
C28A 0.050(3) 0.053(3) 0.075(3) 0.016(2) 0.025(2) 0.0002(19)
C27A 0.050(3) 0.053(3) 0.075(3) 0.016(2) 0.025(2) 0.0002(19)
C26A 0.050(3) 0.053(3) 0.075(3) 0.016(2) 0.025(2) 0.0002(19)
C25A 0.050(3) 0.053(3) 0.075(3) 0.016(2) 0.025(2) 0.0002(19)
N2B 0.040(10) 0.068(13) 0.047(12) 0.026(10) 0.015(9) 0.003(8)
S2B 0.047(4) 0.056(3) 0.056(4) 0.021(3) 0.012(3) -0.003(3)
C25B 0.044(5) 0.042(5) 0.044(4) 0.010(4) 0.015(4) -0.001(4)
C26B 0.044(5) 0.042(5) 0.044(4) 0.010(4) 0.015(4) -0.001(4)
C27B 0.044(5) 0.042(5) 0.044(4) 0.010(4) 0.015(4) -0.001(4)
C28B 0.044(5) 0.042(5) 0.044(4) 0.010(4) 0.015(4) -0.001(4)
C29B 0.044(5) 0.042(5) 0.044(4) 0.010(4) 0.015(4) -0.001(4)
C30B 0.044(5) 0.042(5) 0.044(4) 0.010(4) 0.015(4) -0.001(4)
N3A 0.043(8) 0.059(7) 0.049(6) 0.008(5) 0.011(7) -0.001(6)
S3A 0.0587(15) 0.064(3) 0.0439(15) 0.0106(17) 0.0057(11) 0.0120(18)
C57A 0.066(3) 0.069(3) 0.052(2) 0.0263(19) 0.0221(18) 0.0171(19)
C56A 0.066(3) 0.069(3) 0.052(2) 0.0263(19) 0.0221(18) 0.0171(19)
C55A 0.066(3) 0.069(3) 0.052(2) 0.0263(19) 0.0221(18) 0.0171(19)
C54A 0.066(3) 0.069(3) 0.052(2) 0.0263(19) 0.0221(18) 0.0171(19)
C53A 0.066(3) 0.069(3) 0.052(2) 0.0263(19) 0.0221(18) 0.0171(19)
C52A 0.066(3) 0.069(3) 0.052(2) 0.0263(19) 0.0221(18) 0.0171(19)
N3B 0.09(2) 0.065(18) 0.065(17) 0.019(15) 0.037(15) 0.040(18)
S3B 0.047(5) 0.063(5) 0.066(4) 0.024(4) 0.011(4) 0.000(4)
C52B 0.096(7) 0.069(6) 0.066(6) 0.029(5) 0.045(5) 0.031(5)
C53B 0.096(7) 0.069(6) 0.066(6) 0.029(5) 0.045(5) 0.031(5)
C54B 0.096(7) 0.069(6) 0.066(6) 0.029(5) 0.045(5) 0.031(5)
C55B 0.096(7) 0.069(6) 0.066(6) 0.029(5) 0.045(5) 0.031(5)
C56B 0.096(7) 0.069(6) 0.066(6) 0.029(5) 0.045(5) 0.031(5)
C57B 0.096(7) 0.069(6) 0.066(6) 0.029(5) 0.045(5) 0.031(5)

loop_
_atom_type_symbol
_atom_type_description
_atom_type_scat_dispersion_real
_atom_type_scat_dispersion_imag
_atom_type_scat_source
C C 0.0033 0.0016 'International Tables Vol C Tables 4.2.6.8 and 6.1.1.4'
H H 0 0 'International Tables Vol C Tables 4.2.6.8 and 6.1.1.4'
N N 0.0061 0.0033 'International Tables Vol C Tables 4.2.6.8 and 6.1.1.4'
P P 0.1023 0.0942 'International Tables Vol C Tables 4.2.6.8 and 6.1.1.4'
Pt Pt -1.7033 8.3905 'International Tables Vol C Tables 4.2.6.8 and 6.1.1.4'
S S 0.1246 0.1234 'International Tables Vol C Tables 4.2.6.8 and 6.1.1.4'
Cl Cl 0.1484 0.1585 'International Tables Vol C Tables 4.2.6.8 and 6.1.1.4'

loop_
_geom_angle_atom_site_label_1
_geom_angle_atom_site_label_2
_geom_angle_atom_site_label_3
_geom_angle
_geom_angle_site_symmetry_1
_geom_angle_site_symmetry_3
C16 Pt1 C1 178.38(19) . .
C16 Pt1 P1 92.91(14) . .
C1 Pt1 P1 86.82(15) . .
C16 Pt1 P2 88.64(15) . .
C1 Pt1 P2 91.50(15) . .
P1 Pt1 P2 175.06(5) . .
C43 Pt2 C43 180.0(3) . 2_656
C43 Pt2 P3 91.92(15) . 2_656
C43 Pt2 P3 88.08(15) 2_656 2_656
C43 Pt2 P3 88.08(15) . .
C43 Pt2 P3 91.92(15) 2_656 .
P3 Pt2 P3 180 2_656 .
C31 P1 C33 103.3(3) . .
C31 P1 C35 104.8(3) . .
C33 P1 C35 105.7(3) . .
C31 P1 Pt1 111.7(2) . .
C33 P1 Pt1 114.0(2) . .
C35 P1 Pt1 116.14(17) . .
C41 P2 C37 105.3(4) . .
C41 P2 C39 104.3(4) . .
C37 P2 C39 100.0(4) . .
C41 P2 Pt1 109.5(3) . .
C37 P2 Pt1 116.9(2) . .
C39 P2 Pt1 119.2(3) . .
C60 P3 C58 104.7(3) . .
C60 P3 C62 105.4(3) . .
C58 P3 C62 105.4(3) . .
C60 P3 Pt2 112.4(2) . .
C58 P3 Pt2 111.3(2) . .
C62 P3 Pt2 116.63(19) . .
C10 S1 C9 88.8(2) . .
C9 N1 C15 110.0(4) . .
C2 C1 Pt1 177.4(4) . .
C1 C2 C3 177.1(6) . .
C4 C3 C6 116.4(4) . .
C4 C3 C2 121.3(5) . .
C6 C3 C2 122.3(5) . .
C5 C4 C3 121.9(5) . .
C5 C4 H4 119 . .
C3 C4 H4 119 . .
C4 C5 C8 120.9(5) . .
C4 C5 H5 119.5 . .
C8 C5 H5 119.5 . .
C7 C6 C3 121.5(5) . .
C7 C6 H6 119.3 . .
C3 C6 H6 119.3 . .
C6 C7 C8 121.7(5) . .
C6 C7 H7 119.1 . .
C8 C7 H7 119.1 . .
C5 C8 C7 117.6(4) . .
C5 C8 C9 120.5(4) . .
C7 C8 C9 121.8(5) . .
N1 C9 C8 123.9(4) . .
N1 C9 S1 115.5(4) . .
C8 C9 S1 120.5(4) . .
C15 C10 C11 121.6(5) . .
C15 C10 S1 110.1(4) . .
C11 C10 S1 128.3(4) . .
C12 C11 C10 117.9(5) . .
C12 C11 H11 121.1 . .
C10 C11 H11 121.1 . .
C11 C12 C13 120.9(5) . .
C11 C12 H12 119.6 . .
C13 C12 H12 119.6 . .
C14 C13 C12 121.9(5) . .
C14 C13 H13 119 . .
C12 C13 H13 119 . .
C13 C14 C15 117.7(5) . .
C13 C14 H14 121.1 . .
C15 C14 H14 121.1 . .
C10 C15 N1 115.6(4) . .
C10 C15 C14 119.9(5) . .
N1 C15 C14 124.4(5) . .
C17 C16 Pt1 176.7(5) . .
C16 C17 C18 176.5(5) . .
C19 C18 C20 117.5(4) . .
C19 C18 C17 121.2(5) . .
C20 C18 C17 121.3(5) . .
C21 C19 C18 121.5(5) . .
C21 C19 H19 119.2 . .
C18 C19 H19 119.2 . .
C22 C20 C18 121.1(5) . .
C22 C20 H20 119.5 . .
C18 C20 H20 119.5 . .
C23 C21 C19 120.8(5) . .
C23 C21 H21 119.6 . .
C19 C21 H21 119.6 . .
C20 C22 C23 120.7(5) . .
C20 C22 H22 119.6 . .
C23 C22 H22 119.6 . .
C21 C23 C22 118.4(4) . .
C21 C23 C24 121.7(5) . .
C22 C23 C24 119.9(5) . .
N2B C24 C23 126.1(11) . .
N2A C24 C23 125.6(6) . .
N2A C24 S2A 114.7(5) . .
C23 C24 S2A 119.7(4) . .
N2B C24 S2B 116.7(11) . .
C23 C24 S2B 117.2(4) . .
C32 C31 P1 112.5(4) . .
C32 C31 H31A 109.1 . .
P1 C31 H31A 109.1 . .
C32 C31 H31B 109.1 . .
P1 C31 H31B 109.1 . .
H31A C31 H31B 107.8 . .
C31 C32 H32A 109.5 . .
C31 C32 H32B 109.5 . .
H32A C32 H32B 109.5 . .
C31 C32 H32C 109.5 . .
H32A C32 H32C 109.5 . .
H32B C32 H32C 109.5 . .
C34 C33 P1 113.9(4) . .
C34 C33 H33A 108.8 . .
P1 C33 H33A 108.8 . .
C34 C33 H33B 108.8 . .
P1 C33 H33B 108.8 . .
H33A C33 H33B 107.7 . .
C33 C34 H34A 109.5 . .
C33 C34 H34B 109.5 . .
H34A C34 H34B 109.5 . .
C33 C34 H34C 109.5 . .
H34A C34 H34C 109.5 . .
H34B C34 H34C 109.5 . .
C36 C35 P1 116.2(4) . .
C36 C35 H35A 108.2 . .
P1 C35 H35A 108.2 . .
C36 C35 H35B 108.2 . .
P1 C35 H35B 108.2 . .
H35A C35 H35B 107.4 . .
C35 C36 H36A 109.5 . .
C35 C36 H36B 109.5 . .
H36A C36 H36B 109.5 . .
C35 C36 H36C 109.5 . .
H36A C36 H36C 109.5 . .
H36B C36 H36C 109.5 . .
C38 C37 P2 114.4(5) . .
C38 C37 H37A 108.7 . .
P2 C37 H37A 108.7 . .
C38 C37 H37B 108.7 . .
P2 C37 H37B 108.7 . .
H37A C37 H37B 107.6 . .
C37 C38 H38A 109.5 . .
C37 C38 H38B 109.5 . .
H38A C38 H38B 109.5 . .
C37 C38 H38C 109.5 . .
H38A C38 H38C 109.5 . .
H38B C38 H38C 109.5 . .
C40 C39 P2 120.4(7) . .
C40 C39 H39A 107.2 . .
P2 C39 H39A 107.2 . .
C40 C39 H39B 107.2 . .
P2 C39 H39B 107.2 . .
H39A C39 H39B 106.9 . .
C39 C40 H40A 109.5 . .
C39 C40 H40B 109.5 . .
H40A C40 H40B 109.5 . .
C39 C40 H40C 109.5 . .
H40A C40 H40C 109.5 . .
H40B C40 H40C 109.5 . .
C42 C41 P2 111.0(5) . .
C42 C41 H41A 109.4 . .
P2 C41 H41A 109.4 . .
C42 C41 H41B 109.4 . .
P2 C41 H41B 109.4 . .
H41A C41 H41B 108 . .
C41 C42 H42A 109.5 . .
C41 C42 H42B 109.5 . .
H42A C42 H42B 109.5 . .
C41 C42 H42C 109.5 . .
H42A C42 H42C 109.5 . .
H42B C42 H42C 109.5 . .
C44 C43 Pt2 178.4(5) . .
C43 C44 C45 177.8(6) . .
C47 C45 C46 117.0(5) . .
C47 C45 C44 122.6(5) . .
C46 C45 C44 120.4(5) . .
C48 C46 C45 121.3(6) . .
C48 C46 H46 119.4 . .
C45 C46 H46 119.4 . .
C49 C47 C45 121.5(5) . .
C49 C47 H47 119.2 . .
C45 C47 H47 119.2 . .
C46 C48 C50 121.3(5) . .
C46 C48 H48 119.4 . .
C50 C48 H48 119.4 . .
C47 C49 C50 120.8(5) . .
C47 C49 H49 119.6 . .
C50 C49 H49 119.6 . .
C48 C50 C49 118.1(5) . .
C48 C50 C51 120.3(5) . .
C49 C50 C51 121.5(5) . .
N3B C51 C50 116.2(15) . .
N3A C51 C50 126.6(9) . .
N3B C51 S3B 125.1(15) . .
C50 C51 S3B 118.3(6) . .
N3A C51 S3A 109.9(8) . .
C50 C51 S3A 123.5(4) . .
C59 C58 P3 113.1(4) . .
C59 C58 H58A 109 . .
P3 C58 H58A 109 . .
C59 C58 H58B 109 . .
P3 C58 H58B 109 . .
H58A C58 H58B 107.8 . .
C58 C59 H59A 109.5 . .
C58 C59 H59B 109.5 . .
H59A C59 H59B 109.5 . .
C58 C59 H59C 109.5 . .
H59A C59 H59C 109.5 . .
H59B C59 H59C 109.5 . .
C61 C60 P3 111.5(5) . .
C61 C60 H60A 109.3 . .
P3 C60 H60A 109.3 . .
C61 C60 H60B 109.3 . .
P3 C60 H60B 109.3 . .
H60A C60 H60B 108 . .
C60 C61 H61A 109.5 . .
C60 C61 H61B 109.5 . .
H61A C61 H61B 109.5 . .
C60 C61 H61C 109.5 . .
H61A C61 H61C 109.5 . .
H61B C61 H61C 109.5 . .
C63 C62 P3 114.7(5) . .
C63 C62 H62A 108.6 . .
P3 C62 H62A 108.6 . .
C63 C62 H62B 108.6 . .
P3 C62 H62B 108.6 . .
H62A C62 H62B 107.6 . .
C62 C63 H63A 109.5 . .
C62 C63 H63B 109.5 . .
H63A C63 H63B 109.5 . .
C62 C63 H63C 109.5 . .
H63A C63 H63C 109.5 . .
H63B C63 H63C 109.5 . .
Cl2 C64 Cl1 111.4(5) . .
Cl2 C64 H64A 109.3 . .
Cl1 C64 H64A 109.3 . .
Cl2 C64 H64B 109.3 . .
Cl1 C64 H64B 109.3 . .
H64A C64 H64B 108 . .
C24 N2A C25A 113.2(11) . .
C30A S2A C24 88.0(6) . .
C25A C30A C29A 122.3(13) . .
C25A C30A S2A 109.2(8) . .
C29A C30A S2A 128.4(13) . .
C30A C29A C28A 115.9(11) . .
C30A C29A H29A 122.1 . .
C28A C29A H29A 122.1 . .
C27A C28A C29A 121.9(9) . .
C27A C28A H28A 119 . .
C29A C28A H28A 119 . .
C26A C27A C28A 120.9(9) . .
C26A C27A H27A 119.5 . .
C28A C27A H27A 119.5 . .
C27A C26A C25A 118.2(11) . .
C27A C26A H26A 120.9 . .
C25A C26A H26A 120.9 . .
C30A C25A C26A 120.6(12) . .
C30A C25A N2A 114.9(12) . .
C26A C25A N2A 124.4(16) . .
C24 N2B C25B 115(2) . .
C30B S2B C24 86.1(12) . .
C26B C25B N2B 128(3) . .
C26B C25B C30B 121.7(19) . .
N2B C25B C30B 110(2) . .
C25B C26B C27B 116.0(19) . .
C25B C26B H26B 122 . .
C27B C26B H26B 122 . .
C26B C27B C28B 126.2(18) . .
C26B C27B H27B 116.9 . .
C28B C27B H27B 116.9 . .
C29B C28B C27B 116.8(17) . .
C29B C28B H28B 121.6 . .
C27B C28B H28B 121.6 . .
C28B C29B C30B 120(2) . .
C28B C29B H29B 119.9 . .
C30B C29B H29B 119.9 . .
C29B C30B C25B 119(3) . .
C29B C30B S2B 129(3) . .
C25B C30B S2B 112.2(16) . .
C51 N3A C52A 114.6(11) . .
C57A S3A C51 90.8(4) . .
C52A C57A C56A 120.7(9) . .
C52A C57A S3A 109.8(8) . .
C56A C57A S3A 129.4(8) . .
C55A C56A C57A 117.0(9) . .
C55A C56A H56A 121.5 . .
C57A C56A H56A 121.5 . .
C54A C55A C56A 122.6(10) . .
C54A C55A H55A 118.7 . .
C56A C55A H55A 118.7 . .
C55A C54A C53A 121.7(9) . .
C55A C54A H54A 119.2 . .
C53A C54A H54A 119.2 . .
C54A C53A C52A 116.3(9) . .
C54A C53A H53A 121.8 . .
C52A C53A H53A 121.8 . .
N3A C52A C57A 114.8(10) . .
N3A C52A C53A 123.7(10) . .
C57A C52A C53A 121.4(10) . .
C51 N3B C52B 103(2) . .
C57B S3B C51 86.5(8) . .
C53B C52B C57B 120 . .
C53B C52B N3B 124.3(17) . .
C57B C52B N3B 115.7(18) . .
C52B C53B C54B 120 . .
C52B C53B H53B 120 . .
C54B C53B H53B 120 . .
C55B C54B C53B 120 . .
C55B C54B H54B 120 . .
C53B C54B H54B 120 . .
C54B C55B C56B 120 . .
C54B C55B H55B 120 . .
C56B C55B H55B 120 . .
C57B C56B C55B 120 . .
C57B C56B H56B 120 . .
C55B C56B H56B 120 . .
C56B C57B C52B 120 . .
C56B C57B S3B 130.4(11) . .
C52B C57B S3B 109.6(11) . .

loop_
_geom_bond_atom_site_label_1
_geom_bond_atom_site_label_2
_geom_bond_distance
_geom_bond_site_symmetry_2
Pt1 C16 2.007(5) .
Pt1 C1 2.013(5) .
Pt1 P1 2.2982(13) .
Pt1 P2 2.3097(14) .
Pt2 C43 2.008(6) .
Pt2 C43 2.008(6) 2_656
Pt2 P3 2.2919(13) 2_656
Pt2 P3 2.2919(13) .
P1 C31 1.805(5) .
P1 C33 1.818(5) .
P1 C35 1.831(5) .
P2 C41 1.788(7) .
P2 C37 1.793(7) .
P2 C39 1.854(8) .
P3 C60 1.813(6) .
P3 C58 1.816(5) .
P3 C62 1.828(6) .
S1 C10 1.732(5) .
S1 C9 1.756(5) .
N1 C9 1.319(6) .
N1 C15 1.391(6) .
C1 C2 1.189(7) .
C2 C3 1.439(7) .
C3 C4 1.396(7) .
C3 C6 1.398(7) .
C4 C5 1.381(7) .
C4 H4 0.93 .
C5 C8 1.381(7) .
C5 H5 0.93 .
C6 C7 1.370(7) .
C6 H6 0.93 .
C7 C8 1.388(7) .
C7 H7 0.93 .
C8 C9 1.461(6) .
C10 C15 1.390(7) .
C10 C11 1.393(7) .
C11 C12 1.376(8) .
C11 H11 0.93 .
C12 C13 1.391(8) .
C12 H12 0.93 .
C13 C14 1.373(8) .
C13 H13 0.93 .
C14 C15 1.409(7) .
C14 H14 0.93 .
C16 C17 1.186(7) .
C17 C18 1.451(6) .
C18 C19 1.393(7) .
C18 C20 1.395(7) .
C19 C21 1.381(7) .
C19 H19 0.93 .
C20 C22 1.383(7) .
C20 H20 0.93 .
C21 C23 1.380(7) .
C21 H21 0.93 .
C22 C23 1.397(7) .
C22 H22 0.93 .
C23 C24 1.471(7) .
C24 N2B 1.15(3) .
C24 N2A 1.229(12) .
C24 S2A 1.807(6) .
C24 S2B 1.877(9) .
C31 C32 1.511(9) .
C31 H31A 0.97 .
C31 H31B 0.97 .
C32 H32A 0.96 .
C32 H32B 0.96 .
C32 H32C 0.96 .
C33 C34 1.522(9) .
C33 H33A 0.97 .
C33 H33B 0.97 .
C34 H34A 0.96 .
C34 H34B 0.96 .
C34 H34C 0.96 .
C35 C36 1.531(7) .
C35 H35A 0.97 .
C35 H35B 0.97 .
C36 H36A 0.96 .
C36 H36B 0.96 .
C36 H36C 0.96 .
C37 C38 1.537(9) .
C37 H37A 0.97 .
C37 H37B 0.97 .
C38 H38A 0.96 .
C38 H38B 0.96 .
C38 H38C 0.96 .
C39 C40 1.404(10) .
C39 H39A 0.97 .
C39 H39B 0.97 .
C40 H40A 0.96 .
C40 H40B 0.96 .
C40 H40C 0.96 .
C41 C42 1.521(11) .
C41 H41A 0.97 .
C41 H41B 0.97 .
C42 H42A 0.96 .
C42 H42B 0.96 .
C42 H42C 0.96 .
C43 C44 1.181(8) .
C44 C45 1.447(8) .
C45 C47 1.394(8) .
C45 C46 1.414(7) .
C46 C48 1.373(8) .
C46 H46 0.93 .
C47 C49 1.374(8) .
C47 H47 0.93 .
C48 C50 1.379(8) .
C48 H48 0.93 .
C49 C50 1.406(7) .
C49 H49 0.93 .
C50 C51 1.446(8) .
C51 N3B 1.20(3) .
C51 N3A 1.330(16) .
C51 S3B 1.734(11) .
C51 S3A 1.791(6) .
C58 C59 1.519(9) .
C58 H58A 0.97 .
C58 H58B 0.97 .
C59 H59A 0.96 .
C59 H59B 0.96 .
C59 H59C 0.96 .
C60 C61 1.498(9) .
C60 H60A 0.97 .
C60 H60B 0.97 .
C61 H61A 0.96 .
C61 H61B 0.96 .
C61 H61C 0.96 .
C62 C63 1.522(8) .
C62 H62A 0.97 .
C62 H62B 0.97 .
C63 H63A 0.96 .
C63 H63B 0.96 .
C63 H63C 0.96 .
C64 Cl2 1.726(8) .
C64 Cl1 1.765(8) .
C64 H64A 0.97 .
C64 H64B 0.97 .
N2A C25A 1.395(15) .
S2A C30A 1.742(12) .
C30A C25A 1.38(3) .
C30A C29A 1.399(14) .
C29A C28A 1.400(13) .
C29A H29A 0.93 .
C28A C27A 1.395(13) .
C28A H28A 0.93 .
C27A C26A 1.376(12) .
C27A H27A 0.93 .
C26A C25A 1.391(16) .
C26A H26A 0.93 .
N2B C25B 1.43(3) .
S2B C30B 1.69(3) .
C25B C26B 1.35(3) .
C25B C30B 1.46(6) .
C26B C27B 1.39(2) .
C26B H26B 0.93 .
C27B C28B 1.42(3) .
C27B H27B 0.93 .
C28B C29B 1.37(3) .
C28B H28B 0.93 .
C29B C30B 1.42(3) .
C29B H29B 0.93 .
N3A C52A 1.36(2) .
S3A C57A 1.718(10) .
C57A C52A 1.385(13) .
C57A C56A 1.404(13) .
C56A C55A 1.369(13) .
C56A H56A 0.93 .
C55A C54A 1.365(13) .
C55A H55A 0.93 .
C54A C53A 1.394(13) .
C54A H54A 0.93 .
C53A C52A 1.403(12) .
C53A H53A 0.93 .
N3B C52B 1.48(3) .
S3B C57B 1.696(17) .
C52B C53B 1.39 .
C52B C57B 1.39 .
C53B C54B 1.39 .
C53B H53B 0.93 .
C54B C55B 1.39 .
C54B H54B 0.93 .
C55B C56B 1.39 .
C55B H55B 0.93 .
C56B C57B 1.39 .
C56B H56B 0.93 .
